data_1521264
loop_
_publ_author_name
'Iwasaki, K.'
'Takizawa, H.'
'Uheda, K.'
'Shimada, M.'
'Endo, T.'

_publ_section_title
;
 Synthesis and electrical properties of Ba2 Nb5-x Zrx O9
;
_journal_name_full 'Journal of Alloys Compd.'
_journal_page_first 109
_journal_page_last 114
_journal_volume 308
_journal_year 2000
_chemical_formula_sum 'Ba2 Nb5 O9'
_space_group_IT_number 123
_symmetry_space_group_name_Hall '-P 4 2'
_symmetry_space_group_name_H-M 'P 4/m m m'
_cell_angle_alpha 90
_cell_angle_beta 90
_cell_angle_gamma 90
_cell_formula_units_Z 1
_cell_length_a 4.171
_cell_length_b 4.171
_cell_length_c 12.226
_cell_volume 212.699
_citation_journal_id_ASTM JALCEU
_cod_data_source_file Iwasaki_JALCEU_2000_1397.cif
_cod_data_source_block Ba2Nb5O9
_cod_original_cell_volume 212.6987
_cod_database_code 1521264

loop_
_symmetry_equiv_pos_as_xyz
x,y,z
-y,x,z
-x,-y,z
y,-x,z
x,-y,-z
y,x,-z
-x,y,-z
-y,-x,-z
-x,-y,-z
y,-x,-z
x,y,-z
-y,x,-z
-x,y,z
-y,-x,z
x,-y,z
y,x,z

loop_
_atom_site_label
_atom_site_type_symbol
_atom_site_fract_x
_atom_site_fract_y
_atom_site_fract_z
_atom_site_occupancy
_atom_site_U_iso_or_equiv
Ba1 Ba+2 0 0 0.1681 1 0.0
O3 O-2 0.5 0.5 0.1622 1 0.0
O1 O-2 0 0 0.5 1 0.0
Nb1 Nb+2 0 0.5 0.5 1 0.0
O4 O-2 0.5 0 0 1 0.0
Nb3 Nb+4 0.5 0.5 0 1 0.0
O2 O-2 0.5 0 0.3353 1 0.0
Nb2 Nb+2 0.5 0.5 0.3375 1 0.0
